data_1530810
loop_
_publ_author_name
'Sorokina, N.I.'
'Ilyukhin, V.V.'
'Kalinin, V.R.'
'Belov, N.V.'

_publ_section_title
;
 The crystal structure of aluminium iodate octahydrate
;
_journal_name_full 'Doklady Akademii Nauk SSSR'
_journal_page_first 360
_journal_page_last 363
_journal_volume 247
_journal_year 1979
_chemical_formula_sum 'Al H16 I3 O17'
_chemical_name_systematic 'Al (I O3)3 (H2 O)8'
_space_group_IT_number 1
_symmetry_space_group_name_Hall 'P 1'
_symmetry_space_group_name_H-M 'P 1'
_cell_angle_alpha 89.93
_cell_angle_beta 87.62
_cell_angle_gamma 63.58
_cell_formula_units_Z 2
_cell_length_a 7.473
_cell_length_b 8.392
_cell_length_c 13.574
_cell_volume 761.563
_citation_journal_id_ASTM DANKAS
_cod_data_source_file Sorokina_DANKAS_1979_470.cif
_cod_data_source_block H16Al1I3O17
_cod_original_cell_volume 761.5629
_cod_original_formula_sum 'H16 Al1 I3 O17'
_cod_database_code 1530810

loop_
_symmetry_equiv_pos_as_xyz
x,y,z

loop_
_atom_site_label
_atom_site_type_symbol
_atom_site_fract_x
_atom_site_fract_y
_atom_site_fract_z
_atom_site_occupancy
_atom_site_U_iso_or_equiv
O24 O-2 0.491 0.537 0.104 1 0.0
O2 O-2 0.804 0.036 0.0908 1 0.0
O12 O-2 0.901 0.254 0.5107 1 0.0
O13 O-2 0.297 0.327 0.5193 1 0.0
O20 O-2 0.286 0.462 0.7531 1 0.0
O22 O-2 0.655 0.2901 0.241 1 0.0
I2 I+5 0.0673 0.4646 -0.0093 1 0.0
Al1 Al+3 0.5534 0.4253 0.7426 1 0.0
O25 O-2 0.7336 0.5658 0.2355 1 0.0
I5 I+5 0.0498 0.4987 0.4907 1 0.0
O26 O-2 0.497 0.541 0.3799 1 0.0
I3 I+5 0.5281 -0.0599 -0.0224 1 0.0
O9 O-2 0.712 0.965 0.8921 1 0.0
Al2 Al+3 0.4964 0.5382 0.2424 1 0.0
O23 O-2 0.268 0.5012 0.2537 1 0.0
O3 O-2 0.929 0.224 0.954 1 0.0
O29 O-2 0.669 0.7377 0.4541 1 0.0
O4 O-2 0.318 0.293 0.9631 1 0.0
O11 O-2 0.809 0.044 0.3878 1 0.0
O31 O-2 0.1991 0.1758 0.744 1 0.0
O16 O-2 0.6339 0.1788 0.7394 1 0.0
O32 O-2 0.286 0.18 0.247 1 0.0
O30 O-2 0.36 0.927 0.5924 1 0.0
O15 O-2 0.123 0.671 0.4638 1 0.0
O1 O-2 0.194 -0.017 0.0845 1 0.0
I6 I+5 0.5191 -0.0374 0.5003 1 0.0
O6 O-2 0.14 0.638 0.017 1 0.0
O14 O-2 0.943 0.562 0.6144 1 0.0
I4 I+5 -0.0136 0.0232 0.4776 1 0.0
O33 O-2 0.88 0.788 0.246 1 0.0
O28 O-2 0.692 -0.016 0.5843 1 0.0
O18 O-2 0.817 0.401 0.7352 1 0.0
O17 O-2 0.546 0.4279 0.6025 1 0.0
O7 O-2 0.667 0.709 0.0091 1 0.0
O34 O-2 0.992 0.776 0.7485 1 0.0
O8 O-2 0.372 0.921 0.8864 1 0.0
O19 O-2 0.565 0.4161 0.881 1 0.0
I1 I+5 0 0 0 1 0.0
O27 O-2 0.333 0.786 0.2404 1 0.0
O21 O-2 0.466 0.6748 0.7419 1 0.0
O10 O-2 0.196 -0.002 0.3942 1 0.0
O5 O-2 0.026 0.399 0.1141 1 0.0
